data_2016962
loop_
_publ_author_name
'Krishnaswamy, Shobhana'
'Gonnade, Rajesh G.'
'Bhadbhade, Mohan M.'
'Shashidhar, Mysore S.'

_publ_section_title
;
 Two modes of O---H&#x00B7;&#x00B7;&#x00B7;O hydrogen bonding utilized
 in dimorphs of racemic
 6-<i>O</i>-acryloyl-2-<i>O</i>-benzoyl-<i>myo</i>-inositol
 1,3,5-orthoformate
;
_journal_coeditor_code GD3264
_journal_issue 2
_journal_name_full 'Acta Crystallographica Section C'
_journal_page_first o54
_journal_page_last o57
_journal_paper_doi 10.1107/S0108270109000225
_journal_volume 65
_journal_year 2009
_chemical_formula_iupac 'C17 H16 O8'
_chemical_formula_moiety 'C17 H16 O8'
_chemical_formula_sum 'C17 H16 O8'
_chemical_formula_weight 348.30
_chemical_name_systematic
;
6-<i>O</i>-acryloyl-2-<i>O</i>-benzoyl-<i>myo</i>-inositol 1,3,5-orthoformate
;
_space_group_IT_number 2
_symmetry_cell_setting triclinic
_symmetry_space_group_name_Hall '-P 1'
_symmetry_space_group_name_H-M 'P -1'
_atom_sites_solution_hydrogens geom
_atom_sites_solution_primary direct
_atom_sites_solution_secondary difmap
_audit_creation_method SHELXL97
_cell_angle_alpha 102.2660(10)
_cell_angle_beta 101.7330(10)
_cell_angle_gamma 94.3340(10)
_cell_formula_units_Z 2
_cell_length_a 8.8808(6)
_cell_length_b 9.5502(6)
_cell_length_c 9.7100(6)
_cell_measurement_reflns_used 3975
_cell_measurement_temperature 297(2)
_cell_measurement_theta_max 27.11
_cell_measurement_theta_min 2.36
_cell_volume 781.83(9)
_computing_cell_refinement 'SAINT (Bruker, 2003)'
_computing_data_collection 'SMART (Bruker, 2003)'
_computing_data_reduction 'SAINT (Bruker, 2003)'
_computing_molecular_graphics
;
ORTEP-3 (Farrugia, 1997) and Mercury (Version 2.1; Macrae <i>et al.</i>,
 2006)
;
_computing_publication_material
;
SHELXTL (Version 6.14; Sheldrick, 2008) and PLATON (Spek, 2003)
;
_computing_structure_refinement 'SHELXL97 (Sheldrick, 2008)'
_computing_structure_solution 'SHELXS97 (Sheldrick, 2008)'
_diffrn_ambient_temperature 297(2)
_diffrn_measured_fraction_theta_full 0.996
_diffrn_measured_fraction_theta_max 0.996
_diffrn_measurement_device 'Bruker Smart APEX'
_diffrn_measurement_device_type 'Bruker Smart APEX CCD area-detector'
_diffrn_measurement_method '\f and \w'
_diffrn_radiation_monochromator graphite
_diffrn_radiation_source 'fine-focus sealed tube'
_diffrn_radiation_type MoK\a
_diffrn_radiation_wavelength 0.71073
_diffrn_reflns_av_R_equivalents 0.0135
_diffrn_reflns_av_sigmaI/netI 0.0126
_diffrn_reflns_limit_h_max 10
_diffrn_reflns_limit_h_min -10
_diffrn_reflns_limit_k_max 11
_diffrn_reflns_limit_k_min -11
_diffrn_reflns_limit_l_max 11
_diffrn_reflns_limit_l_min -11
_diffrn_reflns_number 9163
_diffrn_reflns_theta_full 25.00
_diffrn_reflns_theta_max 25.00
_diffrn_reflns_theta_min 2.36
_exptl_absorpt_coefficient_mu 0.119
_exptl_absorpt_correction_T_max 0.9783
_exptl_absorpt_correction_T_min 0.9360
_exptl_absorpt_correction_type multi-scan
_exptl_absorpt_process_details '(SADABS; Bruker, 2003)'
_exptl_crystal_colour colourless
_exptl_crystal_density_diffrn 1.480
_exptl_crystal_density_method 'not measured'
_exptl_crystal_description plate
_exptl_crystal_F_000 364
_exptl_crystal_size_max 0.56
_exptl_crystal_size_mid 0.43
_exptl_crystal_size_min 0.19
_refine_diff_density_max 0.441
_refine_diff_density_min -0.141
_refine_ls_extinction_method none
_refine_ls_goodness_of_fit_ref 1.039
_refine_ls_hydrogen_treatment mixed
_refine_ls_matrix_type full
_refine_ls_number_parameters 230
_refine_ls_number_reflns 2755
_refine_ls_number_restraints 0
_refine_ls_restrained_S_all 1.039
_refine_ls_R_factor_all 0.0594
_refine_ls_R_factor_gt 0.0533
_refine_ls_shift/su_max 0.000
_refine_ls_shift/su_mean 0.000
_refine_ls_structure_factor_coef Fsqd
_refine_ls_weighting_details 'calc w = 1/[\s^2^(Fo^2^)+(0.0828P)^2^+0.3438P] where P=(Fo^2^+2Fc^2^)/3'
_refine_ls_weighting_scheme calc
_refine_ls_wR_factor_gt 0.1451
_refine_ls_wR_factor_ref 0.1517
_reflns_number_gt 2374
_reflns_number_total 2755
_reflns_threshold_expression I>2\s(I)
_cod_data_source_file gd3264.cif
_cod_data_source_block I
_cod_database_code 2016962
_cod_database_fobs_code 2016962

loop_
_symmetry_equiv_pos_as_xyz
'x, y, z'
'-x, -y, -z'

loop_
_atom_site_type_symbol
_atom_site_label
_atom_site_fract_x
_atom_site_fract_y
_atom_site_fract_z
_atom_site_U_iso_or_equiv
_atom_site_adp_type
_atom_site_calc_flag
_atom_site_refinement_flags
_atom_site_occupancy
_atom_site_disorder_assembly
_atom_site_disorder_group
O O1 0.53850(18) 0.68286(17) 0.52944(16) 0.0564(4) Uani d . 1 . .
O O2 0.37202(16) 0.58168(15) 0.72371(17) 0.0496(4) Uani d . 1 . .
O O3 0.40799(17) 0.85290(18) 0.64395(19) 0.0589(5) Uani d . 1 . .
O O4 0.6867(2) 0.9262(2) 0.98833(18) 0.0657(5) Uani d . 1 . .
O O5 0.64770(19) 0.92263(18) 0.60408(18) 0.0593(5) Uani d . 1 . .
O O6 0.84623(16) 0.70840(17) 0.84356(18) 0.0538(4) Uani d . 1 . .
O O7 0.48886(19) 0.41461(19) 0.8209(2) 0.0701(6) Uani d . 1 . .
O O8 1.0670(2) 0.8405(2) 0.8506(2) 0.0772(6) Uani d . 1 . .
C C1 0.6147(2) 0.6506(2) 0.6613(2) 0.0469(5) Uani d . 1 . .
H H1 0.6348 0.5495 0.6433 0.056 Uiso calc R 1 . .
C C2 0.5157(2) 0.6779(2) 0.7715(2) 0.0455(5) Uani d . 1 . .
H H2 0.5725 0.6658 0.8650 0.055 Uiso calc R 1 . .
C C3 0.4744(3) 0.8323(2) 0.7859(3) 0.0527(6) Uani d . 1 . .
H H3 0.4011 0.8502 0.8488 0.063 Uiso calc R 1 . .
C C4 0.6215(3) 0.9389(2) 0.8467(3) 0.0530(6) Uani d . 1 . .
H H4 0.5948 1.0372 0.8507 0.064 Uiso calc R 1 . .
C C5 0.7288(2) 0.9064(2) 0.7444(2) 0.0462(5) Uani d . 1 . .
H H5 0.8243 0.9742 0.7794 0.055 Uiso calc R 1 . .
C C6 0.7679(2) 0.7503(2) 0.7159(2) 0.0478(5) Uani d . 1 . .
H H6 0.8300 0.7355 0.6425 0.057 Uiso calc R 1 . .
C C7 0.5085(3) 0.8270(3) 0.5527(3) 0.0588(6) Uani d . 1 . .
H H7 0.4575 0.8437 0.4591 0.071 Uiso calc R 1 . .
C C8 0.3743(2) 0.4521(2) 0.7575(2) 0.0456(5) Uani d . 1 . .
C C9 0.2212(2) 0.3629(2) 0.7063(2) 0.0437(5) Uani d . 1 . .
C C10 0.2135(3) 0.2196(2) 0.7166(3) 0.0527(6) Uani d . 1 . .
H H10 0.3019 0.1836 0.7577 0.063 Uiso calc R 1 . .
C C11 0.0740(3) 0.1307(3) 0.6654(3) 0.0620(6) Uani d . 1 . .
H H11 0.0686 0.0348 0.6718 0.074 Uiso calc R 1 . .
C C12 -0.0563(3) 0.1837(3) 0.6052(3) 0.0632(7) Uani d . 1 . .
H H12 -0.1494 0.1232 0.5698 0.076 Uiso calc R 1 . .
C C13 -0.0501(3) 0.3265(3) 0.5968(3) 0.0617(7) Uani d . 1 . .
H H13 -0.1394 0.3620 0.5568 0.074 Uiso calc R 1 . .
C C14 0.0881(2) 0.4167(3) 0.6475(2) 0.0511(5) Uani d . 1 . .
H H14 0.0921 0.5130 0.6423 0.061 Uiso calc R 1 . .
C C15 0.9953(3) 0.7570(2) 0.8983(3) 0.0518(5) Uani d . 1 . .
C C16 1.0577(3) 0.6937(3) 1.0190(3) 0.0603(6) Uani d . 1 . .
H H16 0.9902 0.6599 1.0697 0.072 Uiso calc R 1 . .
C C17 1.2035(3) 0.6832(3) 1.0575(4) 0.0777(8) Uani d . 1 . .
H H17A 1.2725 0.7166 1.0079 0.093 Uiso calc R 1 . .
H H17B 1.2396 0.6424 1.1349 0.093 Uiso calc R 1 . .
H H18 0.771(5) 1.000(5) 1.036(5) 0.136(15) Uiso d . 1 . .

loop_
_atom_site_aniso_label
_atom_site_aniso_U_11
_atom_site_aniso_U_22
_atom_site_aniso_U_33
_atom_site_aniso_U_12
_atom_site_aniso_U_13
_atom_site_aniso_U_23
O1 0.0539(9) 0.0553(10) 0.0513(9) -0.0043(7) 0.0015(7) 0.0073(7)
O2 0.0349(8) 0.0459(8) 0.0645(9) -0.0086(6) 0.0013(7) 0.0197(7)
O3 0.0413(8) 0.0559(10) 0.0768(11) 0.0037(7) 0.0009(8) 0.0222(8)
O4 0.0733(12) 0.0609(11) 0.0522(10) -0.0086(9) 0.0065(8) 0.0030(8)
O5 0.0542(9) 0.0577(10) 0.0627(10) -0.0097(7) -0.0001(7) 0.0253(8)
O6 0.0359(8) 0.0527(9) 0.0698(10) -0.0028(6) 0.0006(7) 0.0217(7)
O7 0.0442(9) 0.0663(11) 0.0942(13) -0.0069(8) -0.0115(9) 0.0371(10)
O8 0.0453(10) 0.0868(14) 0.0962(14) -0.0141(9) -0.0026(9) 0.0397(11)
C1 0.0417(11) 0.0398(11) 0.0522(12) -0.0026(9) 0.0033(9) 0.0049(9)
C2 0.0344(10) 0.0439(11) 0.0528(12) -0.0084(8) 0.0006(9) 0.0130(9)
C3 0.0418(12) 0.0464(12) 0.0651(14) -0.0013(9) 0.0094(10) 0.0073(10)
C4 0.0512(13) 0.0395(11) 0.0608(14) -0.0028(9) 0.0060(10) 0.0046(10)
C5 0.0396(11) 0.0404(11) 0.0531(12) -0.0082(8) 0.0004(9) 0.0134(9)
C6 0.0390(11) 0.0481(12) 0.0527(12) -0.0031(9) 0.0062(9) 0.0111(9)
C7 0.0530(13) 0.0568(14) 0.0589(14) -0.0066(11) -0.0064(11) 0.0196(11)
C8 0.0390(11) 0.0475(12) 0.0485(11) -0.0024(9) 0.0044(9) 0.0156(9)
C9 0.0397(11) 0.0475(12) 0.0426(11) -0.0049(9) 0.0070(8) 0.0138(9)
C10 0.0488(13) 0.0517(13) 0.0594(13) -0.0013(10) 0.0095(10) 0.0216(10)
C11 0.0649(16) 0.0475(13) 0.0707(15) -0.0145(11) 0.0134(12) 0.0167(11)
C12 0.0487(13) 0.0689(16) 0.0648(15) -0.0219(11) 0.0051(11) 0.0177(12)
C13 0.0394(12) 0.0769(17) 0.0672(15) -0.0069(11) 0.0014(11) 0.0282(13)
C14 0.0427(12) 0.0519(12) 0.0597(13) -0.0029(9) 0.0066(10) 0.0226(10)
C15 0.0396(11) 0.0446(12) 0.0662(14) -0.0018(9) 0.0059(10) 0.0104(10)
C16 0.0461(13) 0.0619(15) 0.0682(15) 0.0020(11) 0.0023(11) 0.0165(12)
C17 0.0562(16) 0.0781(19) 0.094(2) 0.0108(13) -0.0010(14) 0.0262(16)

loop_
_atom_type_symbol
_atom_type_description
_atom_type_scat_dispersion_real
_atom_type_scat_dispersion_imag
_atom_type_scat_source
C C 0.0033 0.0016 'International Tables Vol C Tables 4.2.6.8 and 6.1.1.4'
H H 0.0000 0.0000 'International Tables Vol C Tables 4.2.6.8 and 6.1.1.4'
O O 0.0106 0.0060 'International Tables Vol C Tables 4.2.6.8 and 6.1.1.4'

loop_
_geom_angle_atom_site_label_1
_geom_angle_atom_site_label_2
_geom_angle_atom_site_label_3
_geom_angle_site_symmetry_1
_geom_angle_site_symmetry_3
_geom_angle
_geom_angle_publ_flag
C7 O1 C1 . . 110.89(16) no
C8 O2 C2 . . 116.56(15) no
C7 O3 C3 . . 111.51(17) no
C4 O4 H18 . . 112(3) no
C7 O5 C5 . . 110.88(16) no
C15 O6 C6 . . 118.78(17) no
O1 C1 C2 . . 110.08(17) no
O1 C1 C6 . . 107.00(17) no
C2 C1 C6 . . 110.04(17) no
O1 C1 H1 . . 109.9 no
C2 C1 H1 . . 109.9 no
C6 C1 H1 . . 109.9 no
O2 C2 C1 . . 110.92(17) no
O2 C2 C3 . . 107.37(16) no
C1 C2 C3 . . 108.23(18) no
O2 C2 H2 . . 110.1 no
C1 C2 H2 . . 110.1 no
C3 C2 H2 . . 110.1 no
O3 C3 C4 . . 107.09(18) no
O3 C3 C2 . . 109.12(18) no
C4 C3 C2 . . 109.51(18) no
O3 C3 H3 . . 110.4 no
C4 C3 H3 . . 110.4 no
C2 C3 H3 . . 110.4 no
O4 C4 C5 . . 113.09(19) no
O4 C4 C3 . . 108.84(19) no
C5 C4 C3 . . 107.77(18) no
O4 C4 H4 . . 109.0 no
C5 C4 H4 . . 109.0 no
C3 C4 H4 . . 109.0 no
O5 C5 C4 . . 107.28(17) no
O5 C5 C6 . . 104.45(17) no
C4 C5 C6 . . 114.75(17) no
O5 C5 H5 . . 110.0 no
C4 C5 H5 . . 110.0 no
C6 C5 H5 . . 110.0 no
O6 C6 C1 . . 105.53(16) no
O6 C6 C5 . . 114.10(17) no
C1 C6 C5 . . 107.40(17) no
O6 C6 H6 . . 109.9 no
C1 C6 H6 . . 109.9 no
C5 C6 H6 . . 109.9 no
O3 C7 O1 . . 111.01(19) no
O3 C7 O5 . . 111.9(2) no
O1 C7 O5 . . 111.02(19) no
O3 C7 H7 . . 107.6 no
O1 C7 H7 . . 107.6 no
O5 C7 H7 . . 107.6 no
O7 C8 O2 . . 122.97(19) no
O7 C8 C9 . . 124.61(19) no
O2 C8 C9 . . 112.41(17) no
C14 C9 C10 . . 119.83(19) no
C14 C9 C8 . . 122.42(19) no
C10 C9 C8 . . 117.74(19) no
C11 C10 C9 . . 119.8(2) no
C11 C10 H10 . . 120.1 no
C9 C10 H10 . . 120.1 no
C12 C11 C10 . . 120.1(2) no
C12 C11 H11 . . 119.9 no
C10 C11 H11 . . 119.9 no
C11 C12 C13 . . 120.4(2) no
C11 C12 H12 . . 119.8 no
C13 C12 H12 . . 119.8 no
C14 C13 C12 . . 120.2(2) no
C14 C13 H13 . . 119.9 no
C12 C13 H13 . . 119.9 no
C13 C14 C9 . . 119.7(2) no
C13 C14 H14 . . 120.2 no
C9 C14 H14 . . 120.2 no
O8 C15 O6 . . 123.1(2) no
O8 C15 C16 . . 125.9(2) no
O6 C15 C16 . . 110.95(19) no
C17 C16 C15 . . 122.1(3) no
C17 C16 H16 . . 119.0 no
C15 C16 H16 . . 119.0 no
C16 C17 H17A . . 120.0 no
C16 C17 H17B . . 120.0 no
H17A C17 H17B . . 120.0 no

loop_
_geom_bond_atom_site_label_1
_geom_bond_atom_site_label_2
_geom_bond_site_symmetry_2
_geom_bond_distance
_geom_bond_publ_flag
O1 C7 . 1.402(3) no
O1 C1 . 1.428(3) no
O2 C8 . 1.346(2) no
O2 C2 . 1.445(2) no
O3 C7 . 1.380(3) no
O3 C3 . 1.445(3) no
O4 C4 . 1.414(3) no
O4 H18 . 0.95(5) no
O5 C7 . 1.413(3) no
O5 C5 . 1.451(3) no
O6 C15 . 1.329(3) no
O6 C6 . 1.443(3) no
O7 C8 . 1.199(3) no
O8 C15 . 1.207(3) no
C1 C2 . 1.512(3) no
C1 C6 . 1.528(3) no
C1 H1 . 0.9800 no
C2 C3 . 1.531(3) no
C2 H2 . 0.9800 no
C3 C4 . 1.524(3) no
C3 H3 . 0.9800 no
C4 C5 . 1.513(3) no
C4 H4 . 0.9800 no
C5 C6 . 1.537(3) no
C5 H5 . 0.9800 no
C6 H6 . 0.9800 no
C7 H7 . 0.9800 no
C8 C9 . 1.481(3) no
C9 C14 . 1.389(3) no
C9 C10 . 1.390(3) no
C10 C11 . 1.384(3) no
C10 H10 . 0.9300 no
C11 C12 . 1.369(4) no
C11 H11 . 0.9300 no
C12 C13 . 1.381(4) no
C12 H12 . 0.9300 no
C13 C14 . 1.380(3) no
C13 H13 . 0.9300 no
C14 H14 . 0.9300 no
C15 C16 . 1.461(3) no
C16 C17 . 1.290(4) no
C16 H16 . 0.9300 no
C17 H17A . 0.9300 no
C17 H17B . 0.9300 no

loop_
_geom_hbond_atom_site_label_D
_geom_hbond_atom_site_label_H
_geom_hbond_atom_site_label_A
_geom_hbond_site_symmetry_A
_geom_hbond_distance_DH
_geom_hbond_distance_HA
_geom_hbond_distance_DA
_geom_hbond_angle_DHA
_geom_hbond_publ_flag
O4 H18 O8 2_777 0.95(5) 1.98(5) 2.930(3) 174(4) yes

loop_
_geom_torsion_atom_site_label_1
_geom_torsion_atom_site_label_2
_geom_torsion_atom_site_label_3
_geom_torsion_atom_site_label_4
_geom_torsion_site_symmetry_1
_geom_torsion_site_symmetry_2
_geom_torsion_site_symmetry_3
_geom_torsion_site_symmetry_4
_geom_torsion
_geom_torsion_publ_flag
C7 O1 C1 C2 . . . . 58.8(2) no
C7 O1 C1 C6 . . . . -60.8(2) no
C8 O2 C2 C1 . . . . 87.3(2) yes
C8 O2 C2 C3 . . . . -154.63(19) no
O1 C1 C2 O2 . . . . 64.0(2) no
C6 C1 C2 O2 . . . . -178.33(16) no
O1 C1 C2 C3 . . . . -53.6(2) no
C6 C1 C2 C3 . . . . 64.1(2) no
C7 O3 C3 C4 . . . . 60.4(2) no
C7 O3 C3 C2 . . . . -58.1(2) no
O2 C2 C3 O3 . . . . -67.2(2) no
C1 C2 C3 O3 . . . . 52.6(2) no
O2 C2 C3 C4 . . . . 175.88(17) no
C1 C2 C3 C4 . . . . -64.3(2) no
O3 C3 C4 O4 . . . . 177.61(17) no
C2 C3 C4 O4 . . . . -64.2(2) no
O3 C3 C4 C5 . . . . -59.4(2) no
C2 C3 C4 C5 . . . . 58.8(2) no
C7 O5 C5 C4 . . . . -59.5(2) no
C7 O5 C5 C6 . . . . 62.7(2) no
O4 C4 C5 O5 . . . . 179.72(16) no
C3 C4 C5 O5 . . . . 59.4(2) no
O4 C4 C5 C6 . . . . 64.2(2) no
C3 C4 C5 C6 . . . . -56.2(2) no
C15 O6 C6 C1 . . . . 166.90(18) yes
C15 O6 C6 C5 . . . . -75.4(2) no
O1 C1 C6 O6 . . . . -176.31(16) no
C2 C1 C6 O6 . . . . 64.1(2) no
O1 C1 C6 C5 . . . . 61.6(2) no
C2 C1 C6 C5 . . . . -58.0(2) no
O5 C5 C6 O6 . . . . -178.26(15) no
C4 C5 C6 O6 . . . . -61.1(2) no
O5 C5 C6 C1 . . . . -61.7(2) no
C4 C5 C6 C1 . . . . 55.5(2) no
C3 O3 C7 O1 . . . . 63.1(2) no
C3 O3 C7 O5 . . . . -61.5(2) no
C1 O1 C7 O3 . . . . -63.2(2) no
C1 O1 C7 O5 . . . . 61.9(2) no
C5 O5 C7 O3 . . . . 60.9(2) no
C5 O5 C7 O1 . . . . -63.7(2) no
C2 O2 C8 O7 . . . . -1.6(3) no
C2 O2 C8 C9 . . . . 178.90(17) no
O7 C8 C9 C14 . . . . 172.7(2) no
O2 C8 C9 C14 . . . . -7.8(3) no
O7 C8 C9 C10 . . . . -8.3(3) no
O2 C8 C9 C10 . . . . 171.18(19) no
C14 C9 C10 C11 . . . . 1.3(3) no
C8 C9 C10 C11 . . . . -177.7(2) no
C9 C10 C11 C12 . . . . -0.2(4) no
C10 C11 C12 C13 . . . . -0.8(4) no
C11 C12 C13 C14 . . . . 0.8(4) no
C12 C13 C14 C9 . . . . 0.3(4) no
C10 C9 C14 C13 . . . . -1.4(3) no
C8 C9 C14 C13 . . . . 177.6(2) no
C6 O6 C15 O8 . . . . 3.8(3) no
C6 O6 C15 C16 . . . . -175.12(19) no
O8 C15 C16 C17 . . . . -22.9(4) no
O6 C15 C16 C17 . . . . 156.0(3) no
C3 C4 O4 H18 . . . . -172(3) yes
